data_7159077
loop_
_publ_author_name
'Roy, Moumita Singha'
'Meng, Xiaofeng'
'Koda, Karuna'
'Shrestha, Andrina'
'Putman, Joshua I.'
'Gout, Delphine'
'Armstrong, Daniel W.'
'Lovely, Carl J.'

_publ_section_title
;
 Total synthesis of haploscleridamine, villagorgin A and an approach
 towards lissoclin C.
;
_journal_issue 7
_journal_name_full 'Organic &amp; biomolecular chemistry'
_journal_page_first 1422
_journal_page_last 1434
_journal_paper_doi 10.1039/d2ob01908f
_journal_volume 21
_journal_year 2023
_chemical_formula_sum 'C17 H18 N4 O'
_chemical_formula_weight 294.4
_space_group_IT_number 14
_space_group_name_Hall '-P 2yn'
_space_group_name_H-M_alt 'P 1 21/n 1'
_symmetry_cell_setting monoclinic
_symmetry_Int_Tables_number 14
_symmetry_space_group_name_Hall '-P 2yn'
_symmetry_space_group_name_H-M 'P 1 21/n 1'
_audit_update_record
;
2022-10-17 deposited with the CCDC.	2023-01-12 downloaded from the CCDC.
;
_cell_angle_alpha 90
_cell_angle_beta 91.397(9)
_cell_angle_gamma 90
_cell_formula_units_Z 4
_cell_length_a 9.0597(10)
_cell_length_b 10.5126(10)
_cell_length_c 15.4673(14)
_cell_measurement_reflns_used 2346
_cell_measurement_temperature 293
_cell_measurement_theta_max 33.21
_cell_measurement_theta_min 2.34
_cell_volume 1472.7(3)
_diffrn_ambient_temperature 293
_diffrn_measured_fraction_theta_full 0.98
_diffrn_measured_fraction_theta_max 0.94
_diffrn_measurement_device 'four-circle diffractometer'
_diffrn_measurement_device_type 'Bruker CCD'
_diffrn_radiation_monochromator graphite
_diffrn_radiation_probe x-ray
_diffrn_radiation_source 'X-ray tube'
_diffrn_radiation_type 'Mo K\a'
_diffrn_radiation_wavelength 0.71073
_diffrn_reflns_av_R_equivalents 0.083
_diffrn_reflns_av_unetI/netI 0.0773
_diffrn_reflns_limit_h_max 13
_diffrn_reflns_limit_h_min -13
_diffrn_reflns_limit_k_max 16
_diffrn_reflns_limit_k_min -15
_diffrn_reflns_limit_l_max 23
_diffrn_reflns_limit_l_min -23
_diffrn_reflns_number 19043
_diffrn_reflns_theta_full 32.58
_diffrn_reflns_theta_max 33.21
_diffrn_reflns_theta_min 2.34
_exptl_absorpt_coefficient_mu 0.086
_exptl_crystal_colour colorless
_exptl_crystal_density_diffrn 1.3276
_exptl_crystal_description block
_exptl_crystal_F_000 624
_exptl_crystal_size_max 0.15
_exptl_crystal_size_mid 0.08
_exptl_crystal_size_min 0.03
_refine_ls_extinction_method none
_refine_ls_goodness_of_fit_gt 1.54
_refine_ls_goodness_of_fit_ref 1.54
_refine_ls_hydrogen_treatment mixed
_refine_ls_number_constraints 69
_refine_ls_number_parameters 202
_refine_ls_number_reflns 1548
_refine_ls_number_restraints 0
_refine_ls_R_factor_all 0.0761
_refine_ls_R_factor_gt 0.0761
_refine_ls_shift/su_max 0.0683
_refine_ls_shift/su_mean 0.0240
_refine_ls_structure_factor_coef F
_refine_ls_weighting_details w=1/(\s^2^(F)+0.0001F^2^)
_refine_ls_weighting_scheme sigma
_refine_ls_wR_factor_gt 0.0447
_refine_ls_wR_factor_ref 0.0447
_reflns_number_gt 1548
_reflns_number_total 3323
_reflns_threshold_expression I>3\s(I)
_cod_data_source_file d2ob01908f2.cif
_cod_data_source_block I
_cod_depositor_comments
;
The following automatic conversions were performed:

data item '_diffrn_radiation_probe' value 'X-ray' was changed to
'x-ray' in accordance with the
/home/data/users/saulius/crontab/automatic-downloads/rss-feeds/RSC/lib/dictionaries/cif_core.dic
dictionary named 'cif_core.dic' version 2.4.2 last updated on
2011-04-26.

Automatic conversion script
Id: cif_fix_values 7556 2019-12-06 15:28:31Z antanas 

 Adding full bibliography for 7159077.cif.
;
_cod_original_sg_symbol_Hall '-P 2yabc'
_cod_original_formula_sum 'C17 H18 N4 O1'
_cod_database_code 7159077

loop_
_space_group_symop_id
_space_group_symop_operation_xyz
1 x,y,z
2 -x+1/2,y+1/2,-z+1/2
3 -x,-y,-z
4 x+1/2,-y+1/2,z+1/2

loop_
_atom_site_label
_atom_site_type_symbol
_atom_site_fract_x
_atom_site_fract_y
_atom_site_fract_z
_atom_site_adp_type
_atom_site_U_iso_or_equiv
_atom_site_site_symmetry_multiplicity
_atom_site_occupancy
_atom_site_calc_flag
_atom_site_refinement_flags
_atom_site_disorder_assembly
_atom_site_disorder_group
O1 O 0.6601(2) 0.27553(18) 0.18671(11) Uani 0.0448(8) 4 1 d . . .
N1 N 0.3071(3) 0.0961(2) 0.55736(14) Uani 0.0477(9) 4 1 d . . .
N2 N 0.4983(2) 0.12021(18) 0.12618(12) Uani 0.0302(7) 4 1 d . . .
N3 N 0.2930(2) -0.0006(2) 0.43330(13) Uani 0.0397(8) 4 1 d . . .
N4 N 0.2706(2) -0.05320(19) 0.28161(13) Uani 0.0390(8) 4 1 d . . .
C1 C 0.3870(3) 0.0703(2) 0.17322(15) Uani 0.0304(8) 4 1 d . . .
C2 C 0.3986(3) 0.0274(2) 0.26595(16) Uani 0.0382(9) 4 1 d . . .
C3 C 0.4463(3) 0.1440(2) 0.04374(15) Uani 0.0306(8) 4 1 d . . .
C4 C 0.2612(3) 0.0618(2) 0.12448(15) Uani 0.0273(7) 4 1 d . . .
C5 C 0.2551(4) -0.0045(3) 0.51709(19) Uani 0.0507(11) 4 1 d . . .
C6 C 0.3003(3) 0.1094(2) 0.03864(16) Uani 0.0358(9) 4 1 d . . .
C7 C 0.3700(3) 0.1100(2) 0.41772(17) Uani 0.0388(9) 4 1 d . . .
C8 C 0.5168(3) 0.1931(2) -0.03052(16) Uani 0.0379(9) 4 1 d . . .
C9 C 0.6501(3) 0.1483(3) 0.15717(14) Uani 0.0359(9) 4 1 d . . .
C10 C 0.3803(3) 0.1691(3) 0.49682(16) Uani 0.0384(9) 4 1 d . . .
C11 C 0.4330(4) 0.2017(2) -0.10560(17) Uani 0.0429(11) 4 1 d . . .
C12 C 0.2847(4) 0.1668(3) -0.10836(18) Uani 0.0480(11) 4 1 d . . .
C13 C 0.1174(3) 0.0124(3) 0.15721(16) Uani 0.0471(11) 4 1 d . . .
C14 C 0.1291(3) 0.0056(3) 0.25642(18) Uani 0.0486(11) 4 1 d . . .
C15 C 0.4135(3) 0.1455(2) 0.32787(13) Uani 0.0361(9) 4 1 d . . .
C16 C 0.2169(3) 0.1188(2) -0.03751(17) Uani 0.0427(10) 4 1 d . . .
C17 C 0.2797(3) -0.1049(3) 0.36780(17) Uani 0.0507(11) 4 1 d . . .
H1 H 0.485957 -0.021956 0.277664 Uiso 0.0459 4 1 d . . .
H2 H 0.198659 -0.070936 0.543174 Uiso 0.0609 4 1 d . . .
H3 H 0.618435 0.219025 -0.028235 Uiso 0.0455 4 1 d . . .
H4 H 0.676705 0.091496 0.20358 Uiso 0.0431 4 1 d . . .
H5 H 0.717301 0.135804 0.110873 Uiso 0.0431 4 1 d . . .
H6 H 0.429989 0.248073 0.50848 Uiso 0.046 4 1 d . . .
H7 H 0.477723 0.232494 -0.157219 Uiso 0.0515 4 1 d . . .
H8 H 0.228666 0.17681 -0.161409 Uiso 0.0576 4 1 d . . .
H9 H 0.099399 -0.071185 0.13429 Uiso 0.0566 4 1 d . . .
H10 H 0.039147 0.069401 0.140292 Uiso 0.0566 4 1 d . . .
H11 H 0.12468 0.090025 0.279956 Uiso 0.0583 4 1 d . . .
H12 H 0.049618 -0.044973 0.277673 Uiso 0.0583 4 1 d . . .
H13 H 0.51381 0.174963 0.328999 Uiso 0.0433 4 1 d . . .
H14 H 0.350947 0.212861 0.306666 Uiso 0.0433 4 1 d . . .
H15 H 0.115445 0.092496 -0.040307 Uiso 0.0512 4 1 d . . .
H16 H 0.363934 -0.159927 0.37308 Uiso 0.0608 4 1 d . . .
H17 H 0.192772 -0.154183 0.37839 Uiso 0.0608 4 1 d . . .
H18 H 0.742(3) 0.272(3) 0.210(2) Uiso 0.0538 4 1 d . . .

loop_
_atom_site_aniso_label
_atom_site_aniso_type_symbol
_atom_site_aniso_U_11
_atom_site_aniso_U_22
_atom_site_aniso_U_33
_atom_site_aniso_U_12
_atom_site_aniso_U_13
_atom_site_aniso_U_23
O1 O 0.0431(15) 0.0563(13) 0.0354(10) -0.0137(11) 0.0075(9) -0.0109(9)
N1 N 0.0530(17) 0.0507(16) 0.0400(13) 0.0024(13) 0.0106(13) -0.0002(11)
N2 N 0.0301(12) 0.0355(12) 0.0250(10) -0.0006(10) 0.0003(9) -0.0003(8)
N3 N 0.0459(16) 0.0389(12) 0.0346(12) 0.0002(11) 0.0067(10) -0.0006(10)
N4 N 0.0436(17) 0.0315(12) 0.0422(13) -0.0099(11) 0.0078(12) -0.0032(9)
C1 C 0.0310(15) 0.0289(13) 0.0315(12) 0.0027(11) 0.0023(12) -0.0042(10)
C2 C 0.0464(19) 0.0274(14) 0.0409(15) -0.0085(13) 0.0000(13) -0.0023(11)
C3 C 0.0366(16) 0.0246(12) 0.0303(13) -0.0015(12) -0.0030(11) -0.0062(10)
C4 C 0.0228(14) 0.0263(12) 0.0323(13) 0.0054(10) -0.0070(11) -0.0039(10)
C5 C 0.071(2) 0.0406(17) 0.0414(17) -0.0080(15) 0.0101(15) 0.0039(13)
C6 C 0.0423(18) 0.0258(13) 0.0394(15) 0.0108(12) -0.0004(13) -0.0068(11)
C7 C 0.0373(17) 0.0362(15) 0.0428(15) -0.0078(12) -0.0002(13) 0.0024(11)
C8 C 0.044(2) 0.0355(14) 0.0350(14) -0.0019(12) 0.0110(14) -0.0076(11)
C9 C 0.0295(16) 0.0480(16) 0.0301(13) -0.0009(13) -0.0004(12) -0.0048(11)
C10 C 0.0409(19) 0.0420(16) 0.0323(14) -0.0036(13) 0.0037(12) -0.0018(11)
C11 C 0.053(2) 0.0442(17) 0.0316(14) 0.0041(14) -0.0001(15) 0.0056(12)
C12 C 0.061(2) 0.0415(17) 0.0413(16) 0.0167(16) 0.0011(16) -0.0003(13)
C13 C 0.046(2) 0.0487(18) 0.0462(17) 0.0027(15) -0.0019(15) 0.0111(12)
C14 C 0.052(2) 0.0381(17) 0.0552(19) -0.0142(15) 0.0023(15) -0.0011(13)
C15 C 0.0414(18) 0.0375(14) 0.0295(13) -0.0115(13) 0.0066(12) -0.0008(10)
C16 C 0.0394(18) 0.0403(16) 0.0478(16) 0.0062(13) -0.0077(14) -0.0050(13)
C17 C 0.066(2) 0.0433(17) 0.0433(16) -0.0155(15) 0.0090(15) 0.0036(13)

loop_
_atom_type_symbol
_atom_type_scat_dispersion_real
_atom_type_scat_dispersion_imag
_atom_type_scat_source
C 0.0033 0.0016 'International Tables Vol C tables 4.2.6.8 and 6.1.1.1'
H 0.0000 0.0000 'International Tables Vol C tables 4.2.6.8 and 6.1.1.1'
N 0.0061 0.0033 'International Tables Vol C tables 4.2.6.8 and 6.1.1.1'
O 0.0106 0.0060 'International Tables Vol C tables 4.2.6.8 and 6.1.1.1'

loop_
_exptl_crystal_face_index_h
_exptl_crystal_face_index_k
_exptl_crystal_face_index_l
_exptl_crystal_face_perp_dist
? ? ? ?

loop_
_geom_angle_atom_site_label_1
_geom_angle_atom_site_label_2
_geom_angle_atom_site_label_3
_geom_angle_site_symmetry_1
_geom_angle_site_symmetry_2
_geom_angle_site_symmetry_3
_geom_angle
_geom_angle_publ_flag
C9 O1 H18 . . . 99(2) ?
C5 N1 C10 . . . 107.2(2) ?
C1 N2 C3 . . . 108.9(2) ?
C1 N2 C9 . . . 126.86(18) ?
C3 N2 C9 . . . 124.18(18) ?
C5 N3 C7 . . . 109.6(2) ?
C5 N3 C17 . . . 127.6(2) ?
C7 N3 C17 . . . 122.1(2) ?
C2 N4 C14 . . . 113.8(2) ?
C2 N4 C17 . . . 110.1(2) ?
C14 N4 C17 . . . 115.8(2) ?
N2 C1 C2 . . . 126.1(2) ?
N2 C1 C4 . . . 110.6(2) ?
C2 C1 C4 . . . 123.3(2) ?
N4 C2 C1 . . . 107.1(2) ?
N4 C2 C15 . . . 114.5(2) ?
N4 C2 H1 . . . 108.04 ?
C1 C2 C15 . . . 110.31(17) ?
C1 C2 H1 . . . 112.28 ?
C15 C2 H1 . . . 104.74 ?
N2 C3 C6 . . . 108.3(2) ?
N2 C3 C8 . . . 131.7(2) ?
C6 C3 C8 . . . 120.0(2) ?
C1 C4 C6 . . . 105.2(2) ?
C1 C4 C13 . . . 124.1(2) ?
C6 C4 C13 . . . 130.7(2) ?
N1 C5 N3 . . . 109.6(3) ?
N1 C5 H2 . . . 125.21 ?
N3 C5 H2 . . . 125.17 ?
C3 C6 C4 . . . 106.9(2) ?
C3 C6 C16 . . . 122.3(3) ?
C4 C6 C16 . . . 130.7(2) ?
N3 C7 C10 . . . 104.4(2) ?
N3 C7 C15 . . . 121.1(2) ?
C10 C7 C15 . . . 134.3(2) ?
C3 C8 C11 . . . 117.1(3) ?
C3 C8 H3 . . . 121.48 ?
C11 C8 H3 . . . 121.43 ?
O1 C9 N2 . . . 110.2(2) ?
O1 C9 H4 . . . 109.51 ?
O1 C9 H5 . . . 109.45 ?
N2 C9 H4 . . . 109.48 ?
N2 C9 H5 . . . 109.45 ?
H4 C9 H5 . . . 108.68 ?
N1 C10 C7 . . . 109.1(2) ?
N1 C10 H6 . . . 125.4 ?
C7 C10 H6 . . . 125.49 ?
C8 C11 C12 . . . 121.4(3) ?
C8 C11 H7 . . . 119.28 ?
C12 C11 H7 . . . 119.3 ?
C11 C12 C16 . . . 121.6(3) ?
C11 C12 H8 . . . 119.19 ?
C16 C12 H8 . . . 119.17 ?
C4 C13 C14 . . . 108.2(2) ?
C4 C13 H9 . . . 109.46 ?
C4 C13 H10 . . . 109.48 ?
C14 C13 H9 . . . 109.44 ?
C14 C13 H10 . . . 109.48 ?
H9 C13 H10 . . . 110.69 ?
N4 C14 C13 . . . 108.9(2) ?
N4 C14 H11 . . . 109.43 ?
N4 C14 H12 . . . 109.48 ?
C13 C14 H11 . . . 109.46 ?
C13 C14 H12 . . . 109.51 ?
H11 C14 H12 . . . 110.07 ?
C2 C15 C7 . . . 110.30(19) ?
C2 C15 H13 . . . 109.45 ?
C2 C15 H14 . . . 109.46 ?
C7 C15 H13 . . . 109.5 ?
C7 C15 H14 . . . 109.52 ?
H13 C15 H14 . . . 108.59 ?
C6 C16 C12 . . . 117.5(3) ?
C6 C16 H15 . . . 121.28 ?
C12 C16 H15 . . . 121.25 ?
N3 C17 N4 . . . 110.6(2) ?
N3 C17 H16 . . . 109.48 ?
N3 C17 H17 . . . 109.44 ?
N4 C17 H16 . . . 109.5 ?
N4 C17 H17 . . . 109.44 ?
H16 C17 H17 . . . 108.31 ?

loop_
_geom_bond_atom_site_label_1
_geom_bond_atom_site_label_2
_geom_bond_site_symmetry_1
_geom_bond_site_symmetry_2
_geom_bond_distance
_geom_bond_publ_flag
O1 C9 . . 1.415(4) ?
O1 H18 . . 0.82(3) ?
N1 C5 . . 1.309(4) ?
N1 C10 . . 1.392(4) ?
N2 C1 . . 1.362(3) ?
N2 C3 . . 1.372(2) ?
N2 C9 . . 1.475(3) ?
N3 C5 . . 1.350(4) ?
N3 C7 . . 1.380(3) ?
N3 C17 . . 1.496(4) ?
N4 C2 . . 1.461(3) ?
N4 C14 . . 1.467(3) ?
N4 C17 . . 1.440(4) ?
C1 C2 . . 1.506(4) ?
C1 C4 . . 1.354(4) ?
C2 C15 . . 1.572(3) ?
C2 H1 . . 0.9598 ?
C3 C6 . . 1.372(4) ?
C3 C8 . . 1.424(4) ?
C4 C6 . . 1.471(3) ?
C4 C13 . . 1.502(4) ?
C5 H2 . . 0.9602 ?
C6 C16 . . 1.387(4) ?
C7 C10 . . 1.373(4) ?
C7 C15 . . 1.500(3) ?
C8 C11 . . 1.375(4) ?
C8 H3 . . 0.9601 ?
C9 H4 . . 0.9596 ?
C9 H5 . . 0.9605 ?
C10 H6 . . 0.9595 ?
C11 C12 . . 1.392(5) ?
C11 H7 . . 0.9603 ?
C12 C16 . . 1.367(4) ?
C12 H8 . . 0.9595 ?
C13 C14 . . 1.537(4) ?
C13 H9 . . 0.9599 ?
C13 H10 . . 0.9597 ?
C14 H11 . . 0.9606 ?
C14 H12 . . 0.9597 ?
C15 H13 . . 0.9599 ?
C15 H14 . . 0.9599 ?
C16 H15 . . 0.9598 ?
C17 H16 . . 0.9595 ?
C17 H17 . . 0.9601 ?

loop_
_geom_hbond_atom_site_label_D
_geom_hbond_atom_site_label_H
_geom_hbond_atom_site_label_A
_geom_hbond_site_symmetry_D
_geom_hbond_site_symmetry_H
_geom_hbond_site_symmetry_A
_geom_hbond_distance_DH
_geom_hbond_distance_HA
_geom_hbond_distance_DA
_geom_hbond_angle_DHA
_geom_hbond_publ_flag
C12 H8 O1 . . 4_454 0.96 2.47 3.393(4) 162.13 ?

loop_
_geom_torsion_atom_site_label_1
_geom_torsion_atom_site_label_2
_geom_torsion_atom_site_label_3
_geom_torsion_atom_site_label_4
_geom_torsion_site_symmetry_1
_geom_torsion_site_symmetry_2
_geom_torsion_site_symmetry_3
_geom_torsion_site_symmetry_4
_geom_torsion
_geom_torsion_publ_flag
? ? ? ? ? ? ? ? ? ?

loop_
_restr_angle_atom_site_label_1
_restr_angle_site_symmetry_1
_restr_angle_atom_site_label_2
_restr_angle_site_symmetry_2
_restr_angle_atom_site_label_3
_restr_angle_site_symmetry_3
_restr_angle_target
_restr_angle_target_weight_param
? ? ? ? ? ? ? ?

loop_
_restr_distance_atom_site_label_1
_restr_distance_site_symmetry_1
_restr_distance_atom_site_label_2
_restr_distance_site_symmetry_2
_restr_distance_target
_restr_distance_target_weight_param
? ? ? ? ? ?

loop_
_restr_equal_angle_atom_site_label_1
_restr_equal_angle_site_symmetry_1
_restr_equal_angle_atom_site_label_2
_restr_equal_angle_site_symmetry_2
_restr_equal_angle_atom_site_label_3
_restr_equal_angle_site_symmetry_3
_restr_equal_angle_class_class_id
_restr_equal_angle_class_target_weight_param
? ? ? ? ? ? ? ?

loop_
_restr_equal_distance_atom_site_label_1
_restr_equal_distance_site_symmetry_1
_restr_equal_distance_atom_site_label_2
_restr_equal_distance_site_symmetry_2
_restr_equal_distance_class_class_id
_restr_equal_distance_class_target_weight_param
? ? ? ? ? ?

loop_
_restr_equal_torsion_atom_site_label_1
_restr_equal_torsion_site_symmetry_1
_restr_equal_torsion_atom_site_label_2
_restr_equal_torsion_site_symmetry_2
_restr_equal_torsion_atom_site_label_3
_restr_equal_torsion_site_symmetry_3
_restr_equal_torsion_atom_site_label_4
_restr_equal_torsion_site_symmetry_4
_restr_equal_torsion_class_class_id
_restr_equal_torsion_class_target_weight_param
? ? ? ? ? ? ? ? ? ?

loop_
_restr_torsion_atom_site_label_1
_restr_torsion_site_symmetry_1
_restr_torsion_atom_site_label_2
_restr_torsion_site_symmetry_2
_restr_torsion_atom_site_label_3
_restr_torsion_site_symmetry_3
_restr_torsion_atom_site_label_4
_restr_torsion_site_symmetry_4
_restr_torsion_angle_target
_restr_torsion_weight_param
? ? ? ? ? ? ? ? ? ?

loop_
_twin_individual_id
_twin_individual_mass_fraction_refined
_twin_individual_twin_matrix_11
_twin_individual_twin_matrix_12
_twin_individual_twin_matrix_13
_twin_individual_twin_matrix_21
_twin_individual_twin_matrix_22
_twin_individual_twin_matrix_23
_twin_individual_twin_matrix_31
_twin_individual_twin_matrix_32
_twin_individual_twin_matrix_33
? ? ? ? ? ? ? ? ? ? ?

loop_
_jana_atom_site_adp_c_label
_jana_atom_site_adp_c_type_symbol
_jana_atom_site_adp_c_111
_jana_atom_site_adp_c_112
_jana_atom_site_adp_c_113
_jana_atom_site_adp_c_122
_jana_atom_site_adp_c_123
_jana_atom_site_adp_c_133
_jana_atom_site_adp_c_222
_jana_atom_site_adp_c_223
_jana_atom_site_adp_c_233
_jana_atom_site_adp_c_333
? ? ? ? ? ? ? ? ? ? ? ?

loop_
_jana_atom_site_adp_d_label
_jana_atom_site_adp_d_type_symbol
_jana_atom_site_adp_d_1111
_jana_atom_site_adp_d_1112
_jana_atom_site_adp_d_1113
_jana_atom_site_adp_d_1122
_jana_atom_site_adp_d_1123
_jana_atom_site_adp_d_1133
_jana_atom_site_adp_d_1222
_jana_atom_site_adp_d_1223
_jana_atom_site_adp_d_1233
_jana_atom_site_adp_d_1333
_jana_atom_site_adp_d_2222
_jana_atom_site_adp_d_2223
_jana_atom_site_adp_d_2233
_jana_atom_site_adp_d_2333
_jana_atom_site_adp_d_3333
? ? ? ? ? ? ? ? ? ? ? ? ? ? ? ? ?

loop_
_jana_atom_site_adp_e_label
_jana_atom_site_adp_e_type_symbol
_jana_atom_site_adp_e_11111
_jana_atom_site_adp_e_11112
_jana_atom_site_adp_e_11113
_jana_atom_site_adp_e_11122
_jana_atom_site_adp_e_11123
_jana_atom_site_adp_e_11133
_jana_atom_site_adp_e_11222
_jana_atom_site_adp_e_11223
_jana_atom_site_adp_e_11233
_jana_atom_site_adp_e_11333
_jana_atom_site_adp_e_12222
_jana_atom_site_adp_e_12223
_jana_atom_site_adp_e_12233
_jana_atom_site_adp_e_12333
_jana_atom_site_adp_e_13333
_jana_atom_site_adp_e_22222
_jana_atom_site_adp_e_22223
_jana_atom_site_adp_e_22233
_jana_atom_site_adp_e_22333
_jana_atom_site_adp_e_23333
_jana_atom_site_adp_e_33333
? ? ? ? ? ? ? ? ? ? ? ? ? ? ? ? ? ? ? ? ? ? ?

loop_
_jana_atom_site_adp_f_label
_jana_atom_site_adp_f_type_symbol
_jana_atom_site_adp_f_111111
_jana_atom_site_adp_f_111112
_jana_atom_site_adp_f_111113
_jana_atom_site_adp_f_111122
_jana_atom_site_adp_f_111123
_jana_atom_site_adp_f_111133
_jana_atom_site_adp_f_111222
_jana_atom_site_adp_f_111223
_jana_atom_site_adp_f_111233
_jana_atom_site_adp_f_111333
_jana_atom_site_adp_f_112222
_jana_atom_site_adp_f_112223
_jana_atom_site_adp_f_112233
_jana_atom_site_adp_f_112333
_jana_atom_site_adp_f_113333
_jana_atom_site_adp_f_122222
_jana_atom_site_adp_f_122223
_jana_atom_site_adp_f_122233
_jana_atom_site_adp_f_122333
_jana_atom_site_adp_f_123333
_jana_atom_site_adp_f_133333
_jana_atom_site_adp_f_222222
_jana_atom_site_adp_f_222223
_jana_atom_site_adp_f_222233
_jana_atom_site_adp_f_222333
_jana_atom_site_adp_f_223333
_jana_atom_site_adp_f_233333
_jana_atom_site_adp_f_333333
? ? ? ? ? ? ? ? ? ? ? ? ? ? ? ? ? ? ? ? ? ? ? ? ? ? ? ? ? ?
